data_9006331
loop_
_publ_author_name
'Catti, M.'
'Ferraris, G.'
'Hull, S.'
'Pavese, A.'

_publ_section_title
;
 Static compression and H disorder in brucite, Mg(OH)2, to 11 GPa:
 a powder neutron diffraction study
 Sample: at P = 7.8 GPa
;
_journal_name_full 'Physics and Chemistry of Minerals'
_journal_page_first 200
_journal_page_last 206
_journal_volume 22
_journal_year 1995
_chemical_formula_sum 'H2 Mg O2'
_chemical_name_mineral Brucite
_space_group_IT_number 164
_symmetry_space_group_name_Hall '-P 3 2"'
_symmetry_space_group_name_H-M 'P -3 m 1'
_cell_angle_alpha 90
_cell_angle_beta 90
_cell_angle_gamma 120
_cell_length_a 3.0698
_cell_length_b 3.0698
_cell_length_c 4.429
_cell_formula_units_Z 1
_cell_volume 36.146
_database_code_amcsd 0007913
_diffrn_ambient_pressure 7.8e+06
_exptl_crystal_density_diffrn 2.679
_cod_original_formula_sum 'Mg O2 H2'
_cod_database_code 9006331

loop_
_space_group_symop_operation_xyz
x,y,z
-y,-x,z
y,-x+y,-z
-x,-x+y,-z
-x+y,-x,z
-x+y,y,z
-x,-y,-z
y,x,-z
-y,x-y,z
x,x-y,z
x-y,x,-z
x-y,-y,-z

loop_
_atom_site_aniso_label
_atom_site_aniso_U_11
_atom_site_aniso_U_22
_atom_site_aniso_U_33
_atom_site_aniso_U_12
_atom_site_aniso_U_13
_atom_site_aniso_U_23
H 0.03546 0.03546 0.04433 0.01773 0.00000 0.00000

loop_
_atom_site_label
_atom_site_fract_x
_atom_site_fract_y
_atom_site_fract_z
_atom_site_U_iso_or_equiv
Mg 0.00000 0.00000 0.00000 0.01267
O 0.33333 0.66667 0.23570 0.00773
H 0.33333 0.66667 0.44150 ?

loop_
_cod_related_entry_id
_cod_related_entry_database
_cod_related_entry_code
1 AMCSD 0007913
